data_1545321
loop_
_publ_author_name
'Marichev, Kostiantyn O.'
'Ramey, Justin T.'
'Arman, Hadi'
'Doyle, Michael P.'

_publ_section_title
;
 Highly Regio-, Diastereo-, and Enantioselective Rhodium-Catalyzed
 Intramolecular Cyclopropanation of (Z)-1,3-Dienyl Aryldiazoacetates.
;
_journal_issue 6
_journal_name_full 'Organic letters'
_journal_page_first 1306
_journal_page_last 1309
_journal_paper_doi 10.1021/acs.orglett.7b00119
_journal_volume 19
_journal_year 2017
_chemical_formula_moiety 'C21 H22 O2'
_chemical_formula_sum 'C21 H22 O2'
_chemical_formula_weight 306.38
_space_group_crystal_system monoclinic
_space_group_IT_number 14
_space_group_name_Hall '-P 2ybc'
_space_group_name_H-M_alt 'P 1 21/c 1'
_symmetry_space_group_name_Hall '-P 2ybc'
_symmetry_space_group_name_H-M 'P 1 21/c 1'
_atom_sites_solution_hydrogens difmap
_atom_sites_solution_primary direct
_audit_creation_date 2016-10-25
_audit_creation_method
;
Olex2 1.2
(compiled 2015.01.26 svn.r3150 for OlexSys, GUI svn.r4998)
;
_cell_angle_alpha 90
_cell_angle_beta 107.740(9)
_cell_angle_gamma 90
_cell_formula_units_Z 4
_cell_length_a 12.562(4)
_cell_length_b 7.6332(15)
_cell_length_c 19.110(5)
_cell_measurement_reflns_used 7148
_cell_measurement_temperature 98
_cell_measurement_theta_max 27.5
_cell_measurement_theta_min 3.2
_cell_volume 1745.3(8)
_computing_cell_refinement
;
CrystalClear-SM Auto 2.0 r15 (Rigaku, 2011)
;
_computing_data_collection
;
CrystalClear-SM Auto 2.0 r15 (Rigaku, 2011)
;
_computing_data_reduction
;
CrystalClear-SM Auto 2.0 r15 (Rigaku, 2011)
;
_computing_molecular_graphics 'Olex2 (Dolomanov et al., 2009)'
_computing_publication_material 'Olex2 (Dolomanov et al., 2009)'
_computing_structure_refinement 'ShelXL (Sheldrick, 2008)'
_computing_structure_solution 'ShelXT (Sheldrick, 2015)'
_diffrn_ambient_temperature 98
_diffrn_detector CCD
_diffrn_detector_area_resol_mean 28.5714
_diffrn_measured_fraction_theta_full 0.999
_diffrn_measured_fraction_theta_max 0.999
_diffrn_measurement_details
;
scan:
    Number of images: 180
               Slice: -68.0000 - 22.0000
         Image width: 0.5000
            Exp time: 40.0000
       Rotation axis: Omega
               Omega: 0.0000
               Kappa: 70.0000
                 Phi: 0.0000
                 XTD: 35.0000
              2theta: -35.0000
scan:
    Number of images: 136
               Slice: -42.0000 - 26.0000
         Image width: 0.5000
            Exp time: 40.0000
       Rotation axis: Omega
               Omega: 0.0000
               Kappa: 0.0000
                 Phi: 90.0000
                 XTD: 35.0000
              2theta: -35.0000
scan:
    Number of images: 134
               Slice: -68.0000 - -1.0000
         Image width: 0.5000
            Exp time: 40.0000
       Rotation axis: Omega
               Omega: 0.0000
               Kappa: 70.0000
                 Phi: 180.0000
                 XTD: 35.0000
              2theta: -35.0000
scan:
    Number of images: 128
               Slice: -65.0000 - -1.0000
         Image width: 0.5000
            Exp time: 40.0000
       Rotation axis: Omega
               Omega: 0.0000
               Kappa: 0.0000
                 Phi: 180.0000
                 XTD: 35.0000
              2theta: -35.0000
;
_diffrn_measurement_device
;
AFC12 (Right): Kappa 3 circle
;
_diffrn_measurement_device_type
;
Rigaku Saturn724 (2x2 bin mode)
;
_diffrn_measurement_method 'profile data from \w-scans'
_diffrn_measurement_specimen_support Fiber
_diffrn_orient_matrix_type d*Trek
_diffrn_orient_matrix_UB_11 0.124270
_diffrn_orient_matrix_UB_12 0.006689
_diffrn_orient_matrix_UB_13 0.037475
_diffrn_orient_matrix_UB_21 0.015239
_diffrn_orient_matrix_UB_22 -0.072781
_diffrn_orient_matrix_UB_23 -0.039972
_diffrn_orient_matrix_UB_31 0.008669
_diffrn_orient_matrix_UB_32 0.040770
_diffrn_orient_matrix_UB_33 -0.035901
_diffrn_radiation_monochromator 'Graphite Monochromator'
_diffrn_radiation_type MoK\a
_diffrn_radiation_wavelength 0.71075
_diffrn_reflns_av_R_equivalents 0.0468
_diffrn_reflns_av_unetI/netI 0.0632
_diffrn_reflns_Laue_measured_fraction_full 0.999
_diffrn_reflns_Laue_measured_fraction_max 0.999
_diffrn_reflns_limit_h_max 7
_diffrn_reflns_limit_h_min -15
_diffrn_reflns_limit_k_max 8
_diffrn_reflns_limit_k_min -9
_diffrn_reflns_limit_l_max 23
_diffrn_reflns_limit_l_min -23
_diffrn_reflns_number 9275
_diffrn_reflns_point_group_measured_fraction_full 0.999
_diffrn_reflns_point_group_measured_fraction_max 0.999
_diffrn_reflns_theta_full 25.242
_diffrn_reflns_theta_max 25.493
_diffrn_reflns_theta_min 3.166
_diffrn_source 'Sealed Tube'
_diffrn_source_current 40.0
_diffrn_source_power 2.0
_diffrn_source_voltage 50.0
_exptl_absorpt_coefficient_mu 0.073
_exptl_absorpt_correction_T_max 1.000
_exptl_absorpt_correction_T_min 0.732
_exptl_absorpt_correction_type multi-scan
_exptl_absorpt_process_details 'ABSCOR (Higashi, 1995)'
_exptl_crystal_colour 'clear colourless'
_exptl_crystal_colour_lustre clear
_exptl_crystal_colour_primary colourless
_exptl_crystal_density_diffrn 1.166
_exptl_crystal_description block
_exptl_crystal_F_000 656
_exptl_crystal_recrystallization_method 'slow evaporation of hexane/ dichloromethane solution'
_exptl_crystal_size_max 0.33
_exptl_crystal_size_mid 0.3
_exptl_crystal_size_min 0.27
_refine_diff_density_max 0.277
_refine_diff_density_min -0.185
_refine_diff_density_rms 0.046
_refine_ls_extinction_method none
_refine_ls_goodness_of_fit_ref 1.057
_refine_ls_hydrogen_treatment refxyz
_refine_ls_matrix_type full
_refine_ls_number_parameters 274
_refine_ls_number_reflns 3243
_refine_ls_number_restraints 0
_refine_ls_restrained_S_all 1.057
_refine_ls_R_factor_all 0.0583
_refine_ls_R_factor_gt 0.0418
_refine_ls_shift/su_max 0.001
_refine_ls_shift/su_mean 0.000
_refine_ls_structure_factor_coef Fsqd
_refine_ls_weighting_details 'w=1/[\s^2^(Fo^2^)+(0.0640P)^2^+0.2000P] where P=(Fo^2^+2Fc^2^)/3'
_refine_ls_weighting_scheme calc
_refine_ls_wR_factor_gt 0.1125
_refine_ls_wR_factor_ref 0.1189
_reflns_Friedel_coverage 0.000
_reflns_number_gt 2544
_reflns_number_total 3243
_reflns_threshold_expression 'I > 2\s(I)'
_cod_data_source_file ol7b00119_si_003.cif
_cod_data_source_block cd1516a
_cod_depositor_comments 'Adding full bibliography for 1545321--1545322.cif.'
_cod_original_cell_volume 1745.3(7)
_cod_database_code 1545321
_shelx_space_group_comment
;
The symmetry employed for this shelxl refinement is uniquely defined
by the following loop, which should always be used as a source of
symmetry information in preference to the above space-group names.
They are only intended as comments.
;
_shelx_estimated_absorpt_t_max 0.980
_shelx_estimated_absorpt_t_min 0.976
_olex2_refinement_description
;
1. Fixed Uiso
 At 1.2 times of:
  All C(H,H,H,H,H,H,H,H,H,H,H,H,H,H,H,H,H,H,H,H,H) groups
 At 1.5 times of:
  All C(H) groups
;
_shelx_shelxl_version_number 2014/7
_olex2_exptl_crystal_mounting_method 'nylon loop'
_olex2_submission_special_instructions 'No special instructions were received'

loop_
_space_group_symop_operation_xyz
'x, y, z'
'-x, y+1/2, -z+1/2'
'-x, -y, -z'
'x, -y-1/2, z-1/2'

loop_
_atom_site_label
_atom_site_type_symbol
_atom_site_fract_x
_atom_site_fract_y
_atom_site_fract_z
_atom_site_U_iso_or_equiv
_atom_site_adp_type
_atom_site_occupancy
_atom_site_site_symmetry_order
_atom_site_calc_flag
_atom_site_refinement_flags_posn
O1 O 0.94168(9) 0.31087(12) 0.46912(5) 0.0244(3) Uani 1 1 d .
O2 O 0.94580(9) 0.44361(13) 0.57410(5) 0.0253(3) Uani 1 1 d .
C15 C 0.91516(12) 0.31445(16) 0.52625(7) 0.0174(3) Uani 1 1 d .
C16 C 0.85686(12) 0.17750(16) 0.62835(7) 0.0188(3) Uani 1 1 d .
C1 C 0.84619(12) 0.17788(16) 0.54753(7) 0.0184(3) Uani 1 1 d .
C6 C 0.73434(12) 0.13338(17) 0.48769(7) 0.0205(3) Uani 1 1 d .
C17 C 0.78824(12) 0.28210(18) 0.65614(7) 0.0222(3) Uani 1 1 d .
C2 C 0.83159(13) 0.01048(17) 0.50105(7) 0.0212(3) Uani 1 1 d .
C7 C 0.69189(14) 0.25258(18) 0.42156(7) 0.0231(3) Uani 1 1 d .
C9 C 0.62193(13) 0.56730(18) 0.38460(7) 0.0259(4) Uani 1 1 d .
C21 C 0.94111(14) 0.07991(18) 0.67681(8) 0.0252(3) Uani 1 1 d .
C8 C 0.64692(14) 0.42579(19) 0.44283(8) 0.0258(3) Uani 1 1 d .
C18 C 0.80226(14) 0.2873(2) 0.73154(8) 0.0261(3) Uani 1 1 d .
C19 C 0.88579(14) 0.1877(2) 0.77910(8) 0.0285(4) Uani 1 1 d .
C5 C 0.64653(14) 0.04297(19) 0.51567(8) 0.0267(3) Uani 1 1 d .
C20 C 0.95476(14) 0.0840(2) 0.75211(8) 0.0296(4) Uani 1 1 d .
C3 C 0.80457(15) -0.15900(19) 0.53386(9) 0.0288(4) Uani 1 1 d .
C10 C 0.52473(15) 0.66627(19) 0.37126(9) 0.0339(4) Uani 1 1 d .
C4 C 0.70173(15) -0.1193(2) 0.55902(9) 0.0304(4) Uani 1 1 d .
C14 C 0.69674(17) 0.6084(2) 0.34601(9) 0.0379(4) Uani 1 1 d .
C11 C 0.50220(17) 0.8020(2) 0.32069(10) 0.0446(5) Uani 1 1 d .
C12 C 0.5759(2) 0.8402(2) 0.28213(10) 0.0503(6) Uani 1 1 d .
C13 C 0.6740(2) 0.7431(2) 0.29461(10) 0.0510(5) Uani 1 1 d .
H7A H 0.753(2) 0.274(3) 0.3976(11) 0.061 Uiso 1 1 d R
H3A H 0.8701(19) -0.201(3) 0.5753(12) 0.061 Uiso 1 1 d R
H17 H 0.7297(19) 0.360(3) 0.6213(11) 0.061 Uiso 1 1 d R
H8A H 0.579(2) 0.402(3) 0.4567(11) 0.061 Uiso 1 1 d R
H5A H 0.583(2) 0.007(3) 0.4697(11) 0.061 Uiso 1 1 d R
H8B H 0.7050(19) 0.476(3) 0.4896(11) 0.061 Uiso 1 1 d R
H21 H 0.9903(19) 0.004(3) 0.6563(11) 0.061 Uiso 1 1 d R
H4A H 0.7247(19) -0.096(3) 0.6135(12) 0.061 Uiso 1 1 d R
H2A H 0.8754(19) 0.004(3) 0.4670(11) 0.061 Uiso 1 1 d R
H3B H 0.7895(19) -0.247(3) 0.4937(12) 0.061 Uiso 1 1 d R
H7B H 0.6288(19) 0.189(3) 0.3842(11) 0.061 Uiso 1 1 d R
H18 H 0.753(2) 0.360(3) 0.7512(11) 0.061 Uiso 1 1 d R
H5B H 0.6127(19) 0.123(3) 0.5458(11) 0.061 Uiso 1 1 d R
H13 H 0.727(2) 0.761(3) 0.2676(12) 0.061 Uiso 1 1 d R
H19 H 0.8958(19) 0.195(3) 0.8318(12) 0.061 Uiso 1 1 d R
H20 H 1.015(2) 0.011(3) 0.7841(11) 0.061 Uiso 1 1 d R
H12 H 0.5607(19) 0.927(3) 0.2462(12) 0.061 Uiso 1 1 d R
H2 H 0.986(2) 0.528(3) 0.5566(12) 0.077 Uiso 1 1 d R
H4B H 0.650(2) -0.222(3) 0.5529(11) 0.061 Uiso 1 1 d R
H14 H 0.766(2) 0.542(3) 0.3549(11) 0.061 Uiso 1 1 d R
H10 H 0.467(2) 0.633(3) 0.3966(11) 0.061 Uiso 1 1 d R
H11 H 0.430(2) 0.877(3) 0.3122(11) 0.061 Uiso 1 1 d R

loop_
_atom_site_aniso_label
_atom_site_aniso_U_11
_atom_site_aniso_U_22
_atom_site_aniso_U_33
_atom_site_aniso_U_23
_atom_site_aniso_U_13
_atom_site_aniso_U_12
O1 0.0319(6) 0.0250(5) 0.0211(5) -0.0042(4) 0.0154(4) -0.0077(4)
O2 0.0356(7) 0.0226(5) 0.0217(5) -0.0055(4) 0.0149(5) -0.0106(4)
C15 0.0172(7) 0.0182(6) 0.0163(6) -0.0002(5) 0.0044(5) 0.0012(5)
C16 0.0197(8) 0.0186(6) 0.0205(7) 0.0004(5) 0.0095(6) -0.0046(5)
C1 0.0194(8) 0.0180(6) 0.0191(6) -0.0007(5) 0.0076(5) -0.0009(5)
C6 0.0215(8) 0.0207(7) 0.0197(6) -0.0045(5) 0.0070(6) -0.0048(5)
C17 0.0213(8) 0.0238(7) 0.0233(7) -0.0009(6) 0.0092(6) -0.0028(6)
C2 0.0251(8) 0.0188(7) 0.0216(6) -0.0020(5) 0.0101(6) -0.0016(6)
C7 0.0241(8) 0.0235(7) 0.0200(7) -0.0033(5) 0.0043(6) -0.0019(6)
C9 0.0279(9) 0.0237(7) 0.0226(7) -0.0045(6) 0.0024(6) 0.0014(6)
C21 0.0269(9) 0.0250(7) 0.0256(7) 0.0047(6) 0.0109(6) 0.0017(6)
C8 0.0259(9) 0.0271(8) 0.0255(7) -0.0001(6) 0.0095(7) 0.0024(6)
C18 0.0268(9) 0.0303(8) 0.0256(7) -0.0037(6) 0.0145(6) -0.0060(6)
C19 0.0348(10) 0.0341(8) 0.0192(7) 0.0021(6) 0.0123(6) -0.0080(7)
C5 0.0240(9) 0.0283(8) 0.0299(7) -0.0034(6) 0.0114(7) -0.0085(6)
C20 0.0332(10) 0.0316(8) 0.0239(7) 0.0074(6) 0.0087(7) 0.0013(7)
C3 0.0372(10) 0.0195(7) 0.0330(8) -0.0006(6) 0.0154(7) -0.0032(6)
C10 0.0279(9) 0.0257(8) 0.0411(9) -0.0058(7) 0.0001(7) 0.0026(6)
C4 0.0362(10) 0.0240(8) 0.0354(8) -0.0006(6) 0.0178(7) -0.0098(7)
C14 0.0464(12) 0.0333(9) 0.0374(9) 0.0083(7) 0.0177(8) 0.0104(8)
C11 0.0380(11) 0.0283(9) 0.0529(11) 0.0001(8) -0.0077(9) 0.0049(8)
C12 0.0689(15) 0.0309(9) 0.0368(9) 0.0099(8) -0.0052(10) 0.0065(9)
C13 0.0741(16) 0.0412(10) 0.0434(10) 0.0117(8) 0.0262(10) 0.0048(10)

loop_
_atom_type_symbol
_atom_type_description
_atom_type_scat_dispersion_real
_atom_type_scat_dispersion_imag
_atom_type_scat_source
C C 0.0033 0.0016 'International Tables Vol C Tables 4.2.6.8 and 6.1.1.4'
H H 0.0000 0.0000 'International Tables Vol C Tables 4.2.6.8 and 6.1.1.4'
O O 0.0106 0.0060 'International Tables Vol C Tables 4.2.6.8 and 6.1.1.4'

loop_
_geom_angle_atom_site_label_1
_geom_angle_atom_site_label_2
_geom_angle_atom_site_label_3
_geom_angle
C15 O2 H2 109.9(14)
O1 C15 O2 121.91(12)
O1 C15 C1 124.20(11)
O2 C15 C1 113.89(11)
C17 C16 C1 121.11(12)
C21 C16 C1 119.64(13)
C21 C16 C17 119.13(13)
C15 C1 C16 113.78(11)
C15 C1 C6 115.00(11)
C15 C1 C2 113.68(11)
C16 C1 C6 122.06(12)
C16 C1 C2 123.26(11)
C2 C1 C6 58.05(9)
C2 C6 C1 60.31(9)
C2 C6 C7 125.37(12)
C2 C6 C5 107.18(12)
C7 C6 C1 119.43(12)
C7 C6 C5 117.02(13)
C5 C6 C1 115.33(11)
C16 C17 C18 120.72(14)
C16 C17 H17 119.5(12)
C18 C17 H17 119.7(12)
C1 C2 H2A 115.8(13)
C6 C2 C1 61.65(9)
C6 C2 C3 109.26(13)
C6 C2 H2A 120.9(12)
C3 C2 C1 118.16(12)
C3 C2 H2A 118.5(12)
C6 C7 C8 111.07(11)
C6 C7 H7A 110.6(12)
C6 C7 H7B 107.6(11)
C8 C7 H7A 111.4(12)
C8 C7 H7B 108.9(12)
H7A C7 H7B 107.1(16)
C10 C9 C8 119.73(15)
C10 C9 C14 118.41(15)
C14 C9 C8 121.77(14)
C16 C21 C20 120.22(15)
C16 C21 H21 118.7(11)
C20 C21 H21 121.0(11)
C7 C8 H8A 109.5(12)
C7 C8 H8B 109.2(12)
C9 C8 C7 115.43(12)
C9 C8 H8A 108.9(12)
C9 C8 H8B 107.4(12)
H8A C8 H8B 106.0(17)
C17 C18 H18 120.8(12)
C19 C18 C17 119.49(15)
C19 C18 H18 119.7(12)
C18 C19 H19 118.5(13)
C20 C19 C18 120.25(13)
C20 C19 H19 121.2(13)
C6 C5 C4 107.32(13)
C6 C5 H5A 106.0(13)
C6 C5 H5B 113.5(12)
C4 C5 H5A 110.6(12)
C4 C5 H5B 112.1(11)
H5A C5 H5B 107.1(17)
C21 C20 H20 117.1(13)
C19 C20 C21 120.17(14)
C19 C20 H20 122.7(13)
C2 C3 C4 105.98(12)
C2 C3 H3A 111.5(13)
C2 C3 H3B 105.8(12)
C4 C3 H3A 112.3(13)
C4 C3 H3B 113.2(13)
H3A C3 H3B 108.0(17)
C9 C10 H10 119.2(12)
C11 C10 C9 120.99(19)
C11 C10 H10 119.7(12)
C5 C4 C3 105.95(12)
C5 C4 H4A 110.9(12)
C5 C4 H4B 113.3(12)
C3 C4 H4A 110.7(13)
C3 C4 H4B 112.8(13)
H4A C4 H4B 103.2(17)
C9 C14 H14 119.9(13)
C13 C14 C9 120.87(18)
C13 C14 H14 119.2(14)
C10 C11 H11 119.9(12)
C12 C11 C10 120.20(18)
C12 C11 H11 119.9(12)
C11 C12 C13 119.91(17)
C11 C12 H12 121.6(14)
C13 C12 H12 118.5(15)
C14 C13 C12 119.6(2)
C14 C13 H13 116.8(13)
C12 C13 H13 123.5(13)

loop_
_geom_bond_atom_site_label_1
_geom_bond_atom_site_label_2
_geom_bond_distance
O1 C15 1.2350(16)
O2 C15 1.3197(16)
O2 H2 0.94(3)
C15 C1 1.4891(19)
C16 C1 1.5091(18)
C16 C17 1.393(2)
C16 C21 1.391(2)
C1 C6 1.5550(19)
C1 C2 1.5350(18)
C6 C2 1.499(2)
C6 C7 1.5161(19)
C6 C5 1.529(2)
C17 C18 1.398(2)
C17 H17 1.02(2)
C2 C3 1.520(2)
C2 H2A 0.97(2)
C7 C8 1.540(2)
C7 H7A 1.02(2)
C7 H7B 1.01(2)
C9 C8 1.513(2)
C9 C10 1.392(2)
C9 C14 1.396(2)
C21 C20 1.397(2)
C21 H21 1.01(2)
C8 H8A 0.99(3)
C8 H8B 1.04(2)
C18 C19 1.387(2)
C18 H18 0.99(2)
C19 C20 1.384(2)
C19 H19 0.98(2)
C5 C4 1.533(2)
C5 H5A 1.03(2)
C5 H5B 1.02(2)
C20 H20 0.99(2)
C3 C4 1.540(2)
C3 H3A 1.01(2)
C3 H3B 0.99(2)
C10 C11 1.386(2)
C10 H10 1.02(2)
C4 H4A 1.01(2)
C4 H4B 1.00(2)
C14 C13 1.390(2)
C14 H14 0.97(2)
C11 C12 1.378(3)
C11 H11 1.05(2)
C12 C13 1.395(3)
C12 H12 0.93(2)
C13 H13 0.97(2)

loop_
_geom_torsion_atom_site_label_1
_geom_torsion_atom_site_label_2
_geom_torsion_atom_site_label_3
_geom_torsion_atom_site_label_4
_geom_torsion
O1 C15 C1 C16 160.69(13)
O1 C15 C1 C6 -51.59(19)
O1 C15 C1 C2 12.74(19)
O2 C15 C1 C16 -19.82(17)
O2 C15 C1 C6 127.90(13)
O2 C15 C1 C2 -167.77(11)
C15 C1 C6 C2 103.38(13)
C15 C1 C6 C7 -12.94(18)
C15 C1 C6 C5 -160.53(12)
C15 C1 C2 C6 -105.69(13)
C15 C1 C2 C3 156.48(13)
C16 C1 C6 C2 -111.84(13)
C16 C1 C6 C7 131.84(13)
C16 C1 C6 C5 -15.74(18)
C16 C1 C2 C6 109.82(15)
C16 C1 C2 C3 12.0(2)
C16 C17 C18 C19 0.3(2)
C16 C21 C20 C19 -1.2(2)
C1 C16 C17 C18 -176.91(13)
C1 C16 C21 C20 177.41(13)
C1 C6 C2 C3 112.30(12)
C1 C6 C7 C8 -73.10(17)
C1 C6 C5 C4 -54.02(15)
C1 C2 C3 C4 52.93(17)
C6 C1 C2 C3 -97.83(15)
C6 C2 C3 C4 -14.51(15)
C6 C7 C8 C9 169.36(13)
C6 C5 C4 C3 -19.47(15)
C17 C16 C1 C15 88.07(16)
C17 C16 C1 C6 -57.10(17)
C17 C16 C1 C2 -127.47(15)
C17 C16 C21 C20 1.5(2)
C17 C18 C19 C20 0.0(2)
C2 C1 C6 C7 -116.32(15)
C2 C1 C6 C5 96.09(13)
C2 C6 C7 C8 -145.82(13)
C2 C6 C5 C4 10.68(14)
C2 C3 C4 C5 20.71(16)
C7 C6 C2 C1 106.79(15)
C7 C6 C2 C3 -140.90(14)
C7 C6 C5 C4 157.58(12)
C9 C10 C11 C12 0.6(2)
C9 C14 C13 C12 0.9(3)
C21 C16 C1 C15 -87.79(15)
C21 C16 C1 C6 127.04(14)
C21 C16 C1 C2 56.68(19)
C21 C16 C17 C18 -1.0(2)
C8 C9 C10 C11 177.01(14)
C8 C9 C14 C13 -177.67(15)
C18 C19 C20 C21 0.4(2)
C5 C6 C2 C1 -109.84(12)
C5 C6 C2 C3 2.47(14)
C5 C6 C7 C8 73.96(16)
C10 C9 C8 C7 137.32(15)
C10 C9 C14 C13 -1.0(2)
C10 C11 C12 C13 -0.7(3)
C14 C9 C8 C7 -46.1(2)
C14 C9 C10 C11 0.3(2)
C11 C12 C13 C14 0.0(3)
